data_4300332
loop_
_publ_author_name
'Adams, Nico'
'Bigmore, Helen R.'
'Blundell, Timothy L.'
'Boyd, Catherine L.'
'Dubberley, Stuart R.'
'Sealey, Andrew J.'
'Cowley, Andrew R.'
'Skinner, Michael E. G.'
'Mountford, Philip'

_publ_section_title
;
 New Titanium Imido Synthons: Syntheses and Supramolecular Structures
;
_journal_coden_ASTM INOCAJ
_journal_issue 8
_journal_name_full 'Inorganic Chemistry'
_journal_page_first 2882
_journal_page_last 2894
_journal_paper_doi 10.1021/ic050011z
_journal_volume 44
_journal_year 2005
_chemical_formula_moiety 'C10 H14 Cl2 F5 N3 Ti1'
_chemical_formula_sum 'C10 H14 Cl2 F5 N3 Ti'
_chemical_formula_weight 390.04
_space_group_IT_number 15
_symmetry_cell_setting monoclinic
_symmetry_space_group_name_Hall '-C 2yc'
_symmetry_space_group_name_H-M 'C 1 2/c 1'
_cell_angle_alpha 90
_cell_angle_beta 109.69(2)
_cell_angle_gamma 90
_cell_formula_units_Z 4
_cell_length_a 15.696(3)
_cell_length_b 15.569(1)
_cell_length_c 6.7371(9)
_cell_measurement_temperature 200
_cell_volume 1550.1(3)
_diffrn_ambient_temperature 200
_exptl_crystal_density_diffrn 1.671
_cod_duplicate_entry 4301057
_cod_depositor_comments
;
The following automatic conversions were performed:
'_symmetry_cell_setting' value 'Monoclinic' changed to 'monoclinic'
according to '/home/saulius/struct/CIF-dictionaries/cif_core.dic'
dictionary named 'cif_core.dic' version 2.4.1 from 2010-06-29.

Automatic conversion script
Id: cif_fix_enum 1527 2010-12-29 10:47:43Z saulius 
;
_cod_original_sg_symbol_H-M 'C 2/c'
_cod_original_formula_sum 'C10 H14 Cl2 F5 N3 Ti1'
_cod_database_code 4300332

loop_
_symmetry_equiv_pos_as_xyz
x,y,z
-x,-y,-z
x+1/2,y+1/2,z
-x+1/2,-y+1/2,-z
-x,y,-z+1/2
x,-y,z+1/2
-x+1/2,y+1/2,-z+1/2
x+1/2,-y+1/2,z+1/2

loop_
_atom_site_label
_atom_site_fract_x
_atom_site_fract_y
_atom_site_fract_z
_atom_site_U_iso_or_equiv
_atom_site_occupancy
_atom_site_adp_type
Ti1 0.0000 -0.20170(4) 0.7500 0.0251 1.0000 Uani
Cl1 0.09906(5) -0.15376(5) 1.07447(11) 0.0363 1.0000 Uani
F1 -0.15240(12) -0.40633(13) 0.5278(3) 0.0450 1.0000 Uani
F2 -0.15230(16) -0.57823(14) 0.5305(4) 0.0550 1.0000 Uani
F3 0.0000 -0.66544(17) 0.7500 0.0609 1.0000 Uani
N1 0.0000 -0.3112(2) 0.7500 0.0298 1.0000 Uani
N2 -0.10605(15) -0.17331(15) 0.8866(4) 0.0281 1.0000 Uani
C1 0.0000 -0.3985(2) 0.7500 0.0247 1.0000 Uani
C2 -0.07672(19) -0.44724(19) 0.6398(4) 0.0298 1.0000 Uani
C3 -0.0770(2) -0.5353(2) 0.6405(5) 0.0355 1.0000 Uani
C4 0.0000 -0.5796(3) 0.7500 0.0389 1.0000 Uani
C5 -0.1248(2) -0.0802(2) 0.8901(6) 0.0432 1.0000 Uani
C6 -0.1924(2) -0.2207(2) 0.7936(5) 0.0370 1.0000 Uani
H21 -0.0822 -0.1922 1.0150 0.0373 1.0000 Uiso
H51 -0.0666 -0.0483 0.9529 0.0590 1.0000 Uiso
H52 -0.1645 -0.0698 0.9770 0.0590 1.0000 Uiso
H53 -0.1562 -0.0595 0.7430 0.0590 1.0000 Uiso
H61 -0.1796 -0.2835 0.7913 0.0494 1.0000 Uiso
H62 -0.2320 -0.2104 0.8804 0.0494 1.0000 Uiso
H63 -0.2237 -0.2000 0.6464 0.0494 1.0000 Uiso

loop_
_atom_site_aniso_label
_atom_site_aniso_U_11
_atom_site_aniso_U_22
_atom_site_aniso_U_33
_atom_site_aniso_U_23
_atom_site_aniso_U_13
_atom_site_aniso_U_12
Ti1 0.0254(4) 0.0167(4) 0.0350(4) 0.0000 0.0124(3) 0.0000
Cl1 0.0333(4) 0.0369(4) 0.0383(4) -0.0062(3) 0.0116(3) -0.0026(3)
F1 0.0300(9) 0.0466(11) 0.0517(11) -0.0016(9) 0.0047(8) 0.0016(8)
F2 0.0592(13) 0.0474(12) 0.0644(13) -0.020(1) 0.0288(11) -0.033(1)
F3 0.106(3) 0.0160(12) 0.078(2) 0.0000 0.054(2) 0.0000
N1 0.0296(17) 0.0230(16) 0.0384(18) 0.0000 0.0135(14) 0.0000
N2 0.0262(11) 0.0230(11) 0.0368(12) 0.0041(9) 0.0128(9) 0.0020(9)
C1 0.0272(17) 0.0201(17) 0.0292(17) 0.0000 0.0125(14) 0.0000
C2 0.0287(14) 0.0285(14) 0.0345(14) -0.0012(11) 0.0136(11) -0.002(1)
C3 0.0444(17) 0.0287(15) 0.0406(16) -0.0070(12) 0.0237(14) -0.0133(13)
C4 0.066(3) 0.0182(18) 0.046(2) 0.0000 0.036(2) 0.0000
C5 0.0460(18) 0.0242(15) 0.066(2) -0.0071(14) 0.0277(16) 0.0041(13)
C6 0.0289(14) 0.0321(15) 0.0530(18) 0.0026(14) 0.0178(13) -0.0021(12)

loop_
_geom_bond_atom_site_label_1
_geom_bond_site_symmetry_1
_geom_bond_atom_site_label_2
_geom_bond_site_symmetry_2
_geom_bond_distance
_geom_bond_publ_flag
Ti1 . Cl1 . 2.3373(7) yes
Ti1 . Cl1 5_556 2.3373(7) yes
Ti1 . N1 . 1.706(3) yes
Ti1 . N2 . 2.201(2) yes
Ti1 . N2 5_556 2.201(2) yes
F1 . C2 . 1.335(3) yes
F2 . C3 . 1.343(4) yes
F3 . C4 . 1.336(5) yes
N1 . C1 . 1.359(5) yes
N2 . C5 . 1.482(4) yes
N2 . C6 . 1.483(4) yes
N2 . H21 . 0.870 no
C1 . C2 . 1.405(3) yes
C1 . C2 5_556 1.405(3) yes
C2 . C3 . 1.370(4) yes
C3 . C4 . 1.371(4) yes
